data_4129230
loop_
_publ_author_name
'Jenkins, David M.'
'Peters, Jonas C.'

_publ_section_title
;
 Spin-state tuning at pseudotetrahedral d(7) ions: examining the
 structural and magnetic phenomena of four-coordinate [BP3]CoII-X systems.
;
_journal_issue 19
_journal_name_full 'Journal of the American Chemical Society'
_journal_page_first 7148
_journal_page_last 7165
_journal_paper_doi 10.1021/ja045310m
_journal_volume 127
_journal_year 2005
_chemical_formula_sum 'C102 H92 B2 Co2 P6 S2'
_chemical_formula_weight 1707.18
_chemical_name_common '[PhBP3]CoSPh'
_space_group_IT_number 4
_space_group_name_Hall 'P 2yb'
_space_group_name_H-M_alt 'P 1 21 1'
_symmetry_cell_setting monoclinic
_symmetry_space_group_name_H-M 'P 1 21 1'
_atom_sites_solution_hydrogens geom
_atom_sites_solution_primary direct
_atom_sites_solution_secondary difmap
_audit_creation_method SHELXL-97
_cell_angle_alpha 90.00
_cell_angle_beta 113.801(2)
_cell_angle_gamma 90.00
_cell_formula_units_Z 4
_cell_length_a 16.8066(16)
_cell_length_b 14.0767(13)
_cell_length_c 19.2736(18)
_cell_measurement_reflns_used 5384
_cell_measurement_temperature 96
_cell_measurement_theta_max 25.1
_cell_measurement_theta_min 2.3
_cell_volume 4172.0(7)
_computing_structure_refinement 'SHELXL-97 (Sheldrick, 1997)'
_computing_structure_solution 'SHELXS-97 (Sheldrick, 1990)'
_diffrn_ambient_temperature 96(2)
_diffrn_measured_fraction_theta_full 0.929
_diffrn_measured_fraction_theta_max 0.929
_diffrn_radiation_monochromator graphite
_diffrn_radiation_source 'fine-focus sealed tube'
_diffrn_radiation_type MoK\a
_diffrn_radiation_wavelength 0.71073
_diffrn_reflns_av_R_equivalents 0.0832
_diffrn_reflns_av_sigmaI/netI 0.1139
_diffrn_reflns_limit_h_max 22
_diffrn_reflns_limit_h_min -22
_diffrn_reflns_limit_k_max 18
_diffrn_reflns_limit_k_min -18
_diffrn_reflns_limit_l_max 25
_diffrn_reflns_limit_l_min -25
_diffrn_reflns_number 62204
_diffrn_reflns_theta_full 28.56
_diffrn_reflns_theta_max 28.56
_diffrn_reflns_theta_min 1.36
_diffrn_standards_decay_% 0
_diffrn_standards_interval_count 75
_exptl_absorpt_coefficient_mu 0.613
_exptl_crystal_colour 'dark red'
_exptl_crystal_density_diffrn 1.359
_exptl_crystal_density_method 'not measured'
_exptl_crystal_description 'rough block'
_exptl_crystal_F_000 1780
_exptl_crystal_size_max 0.26
_exptl_crystal_size_mid 0.23
_exptl_crystal_size_min 0.15
_refine_diff_density_max 0.816
_refine_diff_density_min -0.574
_refine_diff_density_rms 0.079
_refine_ls_abs_structure_details 'Flack H D (1983), Acta Cryst. A39, 876-881'
_refine_ls_abs_structure_Flack -0.004(9)
_refine_ls_extinction_method none
_refine_ls_goodness_of_fit_ref 1.036
_refine_ls_hydrogen_treatment mixed
_refine_ls_matrix_type full
_refine_ls_number_parameters 1027
_refine_ls_number_reflns 19183
_refine_ls_number_restraints 1
_refine_ls_restrained_S_all 1.036
_refine_ls_R_factor_all 0.0857
_refine_ls_R_factor_gt 0.0463
_refine_ls_shift/su_max 0.080
_refine_ls_shift/su_mean 0.001
_refine_ls_structure_factor_coef Fsqd
_refine_ls_weighting_details 'calc w=1/[\s^2^(Fo^2^)+(0.0000P)^2^+0.0000P] where P=(Fo^2^+2Fc^2^)/3'
_refine_ls_weighting_scheme calc
_refine_ls_wR_factor_gt 0.0661
_refine_ls_wR_factor_ref 0.0722
_reflns_number_gt 12994
_reflns_number_total 19183
_reflns_threshold_expression >2sigma(I)
_cod_data_source_file ja045310msi20050202_055548.cif
_cod_data_source_block dmj25
_cod_original_sg_symbol_H-M P2(1)
_cod_database_code 4129230

loop_
_symmetry_equiv_pos_as_xyz
'x, y, z'
'-x, y+1/2, -z'

loop_
_atom_site_label
_atom_site_type_symbol
_atom_site_fract_x
_atom_site_fract_y
_atom_site_fract_z
_atom_site_U_iso_or_equiv
_atom_site_adp_type
_atom_site_occupancy
_atom_site_symmetry_multiplicity
_atom_site_calc_flag
_atom_site_refinement_flags
Co1 Co 0.22016(3) 0.49694(3) -0.04802(3) 0.01582(11) Uani 1 1 d .
P1 P 0.25280(6) 0.38645(7) 0.03796(6) 0.0168(2) Uani 1 1 d .
P2 P 0.24617(6) 0.60384(7) 0.04011(6) 0.0165(2) Uani 1 1 d .
P3 P 0.35405(6) 0.51701(6) -0.04551(5) 0.0159(2) Uani 1 1 d .
S1 S 0.14190(6) 0.46635(7) -0.16547(5) 0.0245(2) Uani 1 1 d .
B1 B 0.4079(2) 0.5030(3) 0.1219(2) 0.0175(9) Uani 1 1 d .
C1 C 0.49675(19) 0.5040(2) 0.20040(17) 0.0138(7) Uani 1 1 d .
C2 C 0.5645(2) 0.5673(2) 0.2114(2) 0.0189(9) Uani 1 1 d .
H2 H 0.5588 0.6113 0.1723 0.023 Uiso 1 1 calc R
C3 C 0.6399(2) 0.5686(3) 0.2774(2) 0.0234(9) Uani 1 1 d .
H3 H 0.6847 0.6126 0.2822 0.028 Uiso 1 1 calc R
C4 C 0.6507(2) 0.5076(3) 0.3354(2) 0.0273(9) Uani 1 1 d .
H4 H 0.7022 0.5091 0.3808 0.033 Uiso 1 1 calc R
C5 C 0.5852(2) 0.4436(3) 0.3268(2) 0.0253(9) Uani 1 1 d .
H5 H 0.5915 0.4002 0.3665 0.030 Uiso 1 1 calc R
C6 C 0.5103(2) 0.4424(3) 0.26066(19) 0.0223(9) Uani 1 1 d .
H6 H 0.4662 0.3976 0.2561 0.027 Uiso 1 1 calc R
C7 C 0.3481(2) 0.4109(2) 0.1226(2) 0.0173(9) Uani 1 1 d .
H7A H 0.3294 0.4196 0.1648 0.021 Uiso 1 1 calc R
H7B H 0.3857 0.3539 0.1345 0.021 Uiso 1 1 calc R
C8 C 0.3517(2) 0.6010(2) 0.11839(19) 0.0177(8) Uani 1 1 d .
H8A H 0.3858 0.6565 0.1144 0.021 Uiso 1 1 calc R
H8B H 0.3439 0.6071 0.1664 0.021 Uiso 1 1 calc R
C9 C 0.43785(18) 0.5017(3) 0.04983(17) 0.0169(8) Uani 1 1 d .
H9A H 0.4674 0.4405 0.0512 0.020 Uiso 1 1 calc R
H9B H 0.4816 0.5525 0.0586 0.020 Uiso 1 1 calc R
C10 C 0.1702(2) 0.3456(2) 0.0704(2) 0.0194(9) Uani 1 1 d .
C11 C 0.1948(2) 0.2915(3) 0.1358(2) 0.0253(10) Uani 1 1 d .
H11 H 0.2538 0.2724 0.1615 0.030 Uiso 1 1 calc R
C12 C 0.1348(2) 0.2649(3) 0.1640(2) 0.0323(11) Uani 1 1 d .
H12 H 0.1525 0.2286 0.2092 0.039 Uiso 1 1 calc R
C13 C 0.0489(2) 0.2914(3) 0.1262(2) 0.0294(10) Uani 1 1 d .
H13 H 0.0074 0.2736 0.1457 0.035 Uiso 1 1 calc R
C14 C 0.0230(2) 0.3433(3) 0.0603(2) 0.0278(10) Uani 1 1 d .
H14 H -0.0363 0.3605 0.0340 0.033 Uiso 1 1 calc R
C15 C 0.0838(2) 0.3707(3) 0.0324(2) 0.0223(9) Uani 1 1 d .
H15 H 0.0660 0.4068 -0.0130 0.027 Uiso 1 1 calc R
C16 C 0.2733(2) 0.2796(2) -0.0053(2) 0.0170(8) Uani 1 1 d .
C17 C 0.3565(2) 0.2452(2) 0.0113(2) 0.0200(9) Uani 1 1 d .
H17 H 0.4053 0.2755 0.0491 0.024 Uiso 1 1 calc R
C18 C 0.3684(2) 0.1671(3) -0.0269(2) 0.0242(10) Uani 1 1 d .
H18 H 0.4254 0.1430 -0.0141 0.029 Uiso 1 1 calc R
C19 C 0.2992(2) 0.1238(3) -0.0830(2) 0.0243(9) Uani 1 1 d .
H19 H 0.3081 0.0705 -0.1093 0.029 Uiso 1 1 calc R
C20 C 0.2159(2) 0.1588(3) -0.1011(2) 0.0281(10) Uani 1 1 d .
H20 H 0.1675 0.1301 -0.1404 0.034 Uiso 1 1 calc R
C21 C 0.2039(2) 0.2349(3) -0.0620(2) 0.0243(9) Uani 1 1 d .
H21 H 0.1466 0.2576 -0.0741 0.029 Uiso 1 1 calc R
C22 C 0.3922(2) 0.4407(3) -0.10223(19) 0.0180(8) Uani 1 1 d .
C23 C 0.4738(2) 0.4566(3) -0.10287(19) 0.0219(8) Uani 1 1 d .
H23 H 0.5068 0.5101 -0.0767 0.026 Uiso 1 1 calc R
C24 C 0.5076(2) 0.3967(3) -0.1405(2) 0.0238(9) Uani 1 1 d .
H24 H 0.5633 0.4090 -0.1404 0.029 Uiso 1 1 calc R
C25 C 0.4603(2) 0.3185(3) -0.1784(2) 0.0225(9) Uani 1 1 d .
H25 H 0.4834 0.2764 -0.2040 0.027 Uiso 1 1 calc R
C26 C 0.3799(2) 0.3021(3) -0.1786(2) 0.0239(9) Uani 1 1 d .
H26 H 0.3472 0.2488 -0.2053 0.029 Uiso 1 1 calc R
C27 C 0.3454(2) 0.3621(3) -0.1406(2) 0.0195(9) Uani 1 1 d .
H27 H 0.2898 0.3492 -0.1409 0.023 Uiso 1 1 calc R
C28 C 0.3682(2) 0.6332(2) -0.0806(2) 0.0173(9) Uani 1 1 d .
C29 C 0.4037(2) 0.7110(3) -0.0346(2) 0.0201(9) Uani 1 1 d .
H29 H 0.4263 0.7036 0.0189 0.024 Uiso 1 1 calc R
C30 C 0.4072(2) 0.7983(3) -0.0644(2) 0.0255(10) Uani 1 1 d .
H30 H 0.4314 0.8506 -0.0315 0.031 Uiso 1 1 calc R
C31 C 0.3756(2) 0.8112(3) -0.1422(2) 0.0260(10) Uani 1 1 d .
H31 H 0.3782 0.8719 -0.1629 0.031 Uiso 1 1 calc R
C32 C 0.3404(2) 0.7344(3) -0.1891(2) 0.0241(9) Uani 1 1 d .
H32 H 0.3187 0.7422 -0.2425 0.029 Uiso 1 1 calc R
C33 C 0.3364(2) 0.6462(3) -0.1591(2) 0.0197(9) Uani 1 1 d .
H33 H 0.3119 0.5940 -0.1921 0.024 Uiso 1 1 calc R
C34 C 0.2279(2) 0.7220(2) -0.0029(2) 0.0181(9) Uani 1 1 d .
C35 C 0.2520(2) 0.8022(3) 0.0425(2) 0.0264(10) Uani 1 1 d .
H35 H 0.2794 0.7962 0.0961 0.032 Uiso 1 1 calc R
C36 C 0.2357(2) 0.8918(3) 0.0088(3) 0.0354(11) Uani 1 1 d .
H36 H 0.2520 0.9471 0.0396 0.042 Uiso 1 1 calc R
C37 C 0.1969(2) 0.9007(3) -0.0678(3) 0.0367(12) Uani 1 1 d .
H37 H 0.1860 0.9623 -0.0899 0.044 Uiso 1 1 calc R
C38 C 0.1730(2) 0.8217(3) -0.1140(2) 0.0313(11) Uani 1 1 d .
H38 H 0.1466 0.8284 -0.1676 0.038 Uiso 1 1 calc R
C39 C 0.1883(2) 0.7322(3) -0.0808(2) 0.0235(9) Uani 1 1 d .
H39 H 0.1712 0.6773 -0.1121 0.028 Uiso 1 1 calc R
C40 C 0.1626(2) 0.5984(2) 0.0780(2) 0.0199(9) Uani 1 1 d .
C41 C 0.1779(3) 0.5639(3) 0.1494(2) 0.0254(9) Uani 1 1 d .
H41 H 0.2352 0.5466 0.1831 0.030 Uiso 1 1 calc R
C42 C 0.1100(3) 0.5549(3) 0.1716(3) 0.0359(11) Uani 1 1 d .
H42 H 0.1207 0.5304 0.2204 0.043 Uiso 1 1 calc R
C43 C 0.0265(3) 0.5809(3) 0.1237(3) 0.0376(12) Uani 1 1 d .
H43 H -0.0198 0.5738 0.1396 0.045 Uiso 1 1 calc R
C44 C 0.0104(3) 0.6167(3) 0.0534(3) 0.0337(11) Uani 1 1 d .
H44 H -0.0469 0.6351 0.0207 0.040 Uiso 1 1 calc R
C45 C 0.0779(2) 0.6263(2) 0.0298(2) 0.0224(9) Uani 1 1 d .
H45 H 0.0668 0.6517 -0.0189 0.027 Uiso 1 1 calc R
C46 C 0.0391(2) 0.4421(3) -0.16802(19) 0.0269(9) Uani 1 1 d .
C47 C -0.0117(2) 0.5111(3) -0.1536(2) 0.0340(10) Uani 1 1 d .
H47 H 0.0089 0.5747 -0.1451 0.041 Uiso 1 1 calc R
C48 C -0.0902(2) 0.4906(4) -0.1512(2) 0.0432(11) Uani 1 1 d .
H48 H -0.1229 0.5395 -0.1410 0.052 Uiso 1 1 calc R
C49 C -0.1215(3) 0.3992(4) -0.1636(3) 0.0528(14) Uani 1 1 d .
H49 H -0.1748 0.3843 -0.1599 0.063 Uiso 1 1 calc R
C50 C -0.0757(3) 0.3294(3) -0.1814(3) 0.0509(14) Uani 1 1 d .
H50 H -0.0980 0.2665 -0.1911 0.061 Uiso 1 1 calc R
C51 C 0.0029(3) 0.3507(3) -0.1852(2) 0.0370(11) Uani 1 1 d .
H51 H 0.0329 0.3027 -0.1997 0.044 Uiso 1 1 calc R
Co2 Co 0.20443(3) 0.45020(3) 0.45708(3) 0.01743(12) Uani 1 1 d .
P4 P 0.27332(6) 0.34139(7) 0.53932(5) 0.0173(2) Uani 1 1 d .
P5 P 0.33122(5) 0.49262(7) 0.44937(5) 0.0159(2) Uani 1 1 d .
P6 P 0.21597(6) 0.55043(7) 0.54784(6) 0.0167(2) Uani 1 1 d .
S2 S 0.10828(6) 0.44800(8) 0.34257(5) 0.0290(2) Uani 1 1 d .
B2 B 0.3971(2) 0.4950(3) 0.6175(2) 0.0154(8) Uani 1 1 d .
C52 C 0.4898(2) 0.5164(2) 0.68900(19) 0.0175(8) Uani 1 1 d .
C53 C 0.4999(2) 0.5818(2) 0.7469(2) 0.0213(9) Uani 1 1 d .
H53 H 0.4499 0.6125 0.7477 0.026 Uiso 1 1 calc R
C54 C 0.5806(2) 0.6026(3) 0.8028(2) 0.0263(9) Uani 1 1 d .
H54 H 0.5848 0.6469 0.8412 0.032 Uiso 1 1 calc R
C55 C 0.6549(2) 0.5609(3) 0.8042(2) 0.0273(9) Uani 1 1 d .
H55 H 0.7101 0.5762 0.8427 0.033 Uiso 1 1 calc R
C56 C 0.6473(2) 0.4969(3) 0.7489(2) 0.0273(9) Uani 1 1 d .
H56 H 0.6979 0.4670 0.7487 0.033 Uiso 1 1 calc R
C57 C 0.5666(2) 0.4749(2) 0.69311(19) 0.0226(9) Uani 1 1 d .
H57 H 0.5635 0.4292 0.6558 0.027 Uiso 1 1 calc R
C58 C 0.3774(2) 0.3784(2) 0.61209(19) 0.0180(8) Uani 1 1 d .
H58A H 0.3804 0.3565 0.6619 0.022 Uiso 1 1 calc R
H58B H 0.4243 0.3458 0.6027 0.022 Uiso 1 1 calc R
C59 C 0.4053(2) 0.5373(2) 0.53966(18) 0.0164(8) Uani 1 1 d .
H59A H 0.4652 0.5248 0.5442 0.020 Uiso 1 1 calc R
H59B H 0.3980 0.6072 0.5393 0.020 Uiso 1 1 calc R
C60 C 0.3181(2) 0.5501(2) 0.63029(19) 0.0177(8) Uani 1 1 d .
H60A H 0.3360 0.6166 0.6452 0.021 Uiso 1 1 calc R
H60B H 0.3091 0.5194 0.6728 0.021 Uiso 1 1 calc R
C61 C 0.2095(2) 0.2903(2) 0.5877(2) 0.0172(8) Uani 1 1 d .
C62 C 0.2076(2) 0.3327(3) 0.6524(2) 0.0211(9) Uani 1 1 d .
H62 H 0.2401 0.3891 0.6715 0.025 Uiso 1 1 calc R
C63 C 0.1598(2) 0.2950(3) 0.6893(2) 0.0240(9) Uani 1 1 d .
H63 H 0.1593 0.3250 0.7332 0.029 Uiso 1 1 calc R
C64 C 0.1131(2) 0.2136(3) 0.6619(2) 0.0259(9) Uani 1 1 d .
H64 H 0.0797 0.1874 0.6869 0.031 Uiso 1 1 calc R
C65 C 0.1141(2) 0.1694(3) 0.5985(2) 0.0314(11) Uani 1 1 d .
H65 H 0.0826 0.1120 0.5808 0.038 Uiso 1 1 calc R
C66 C 0.1604(2) 0.2081(3) 0.5610(2) 0.0285(10) Uani 1 1 d .
H66 H 0.1590 0.1785 0.5163 0.034 Uiso 1 1 calc R
C67 C 0.2889(2) 0.2363(3) 0.4900(2) 0.0206(9) Uani 1 1 d .
C68 C 0.3545(2) 0.1715(3) 0.5265(2) 0.0241(9) Uani 1 1 d .
H68 H 0.3957 0.1848 0.5764 0.029 Uiso 1 1 calc R
C69 C 0.3613(2) 0.0882(3) 0.4920(2) 0.0294(10) Uani 1 1 d .
H69 H 0.4070 0.0449 0.5180 0.035 Uiso 1 1 calc R
C70 C 0.3027(3) 0.0679(3) 0.4204(2) 0.0292(10) Uani 1 1 d .
H70 H 0.3079 0.0105 0.3966 0.035 Uiso 1 1 calc R
C71 C 0.2361(3) 0.1300(3) 0.3826(2) 0.0266(10) Uani 1 1 d .
H71 H 0.1948 0.1151 0.3331 0.032 Uiso 1 1 calc R
C72 C 0.2292(2) 0.2142(3) 0.4169(2) 0.0212(9) Uani 1 1 d .
H72 H 0.1835 0.2574 0.3904 0.025 Uiso 1 1 calc R
C73 C 0.3867(2) 0.3939(2) 0.4260(2) 0.0167(8) Uani 1 1 d .
C74 C 0.4678(2) 0.3600(2) 0.4762(2) 0.0198(9) Uani 1 1 d .
H74 H 0.4971 0.3896 0.5241 0.024 Uiso 1 1 calc R
C75 C 0.5051(2) 0.2835(2) 0.4557(2) 0.0212(9) Uani 1 1 d .
H75 H 0.5600 0.2602 0.4899 0.025 Uiso 1 1 calc R
C76 C 0.4634(2) 0.2411(3) 0.3863(2) 0.0249(9) Uani 1 1 d .
H76 H 0.4895 0.1883 0.3728 0.030 Uiso 1 1 calc R
C77 C 0.3837(2) 0.2746(3) 0.3358(2) 0.0237(9) Uani 1 1 d .
H77 H 0.3555 0.2458 0.2873 0.028 Uiso 1 1 calc R
C78 C 0.3452(2) 0.3499(2) 0.3559(2) 0.0198(9) Uani 1 1 d .
H78 H 0.2899 0.3721 0.3217 0.024 Uiso 1 1 calc R
C79 C 0.3360(2) 0.5820(2) 0.3821(2) 0.0177(9) Uani 1 1 d .
C80 C 0.4046(2) 0.5832(2) 0.3597(2) 0.0188(9) Uani 1 1 d .
H80 H 0.4451 0.5323 0.3737 0.023 Uiso 1 1 calc R
C81 C 0.4147(2) 0.6577(3) 0.3171(2) 0.0252(10) Uani 1 1 d .
H81 H 0.4625 0.6580 0.3026 0.030 Uiso 1 1 calc R
C82 C 0.3555(3) 0.7318(3) 0.2954(2) 0.0267(10) Uani 1 1 d .
H82 H 0.3624 0.7830 0.2662 0.032 Uiso 1 1 calc R
C83 C 0.2871(3) 0.7305(3) 0.3164(2) 0.0305(10) Uani 1 1 d .
H83 H 0.2462 0.7811 0.3016 0.037 Uiso 1 1 calc R
C84 C 0.2765(2) 0.6562(3) 0.3591(2) 0.0232(9) Uani 1 1 d .
H84 H 0.2282 0.6560 0.3729 0.028 Uiso 1 1 calc R
C85 C 0.2020(2) 0.6688(2) 0.5059(2) 0.0165(8) Uani 1 1 d .
C86 C 0.2657(2) 0.7391(2) 0.5291(2) 0.0199(9) Uani 1 1 d .
H86 H 0.3187 0.7274 0.5716 0.024 Uiso 1 1 calc R
C87 C 0.2539(2) 0.8254(3) 0.4920(2) 0.0226(9) Uani 1 1 d .
H87 H 0.2988 0.8717 0.5085 0.027 Uiso 1 1 calc R
C88 C 0.1764(2) 0.8439(3) 0.4307(2) 0.0255(9) Uani 1 1 d .
H88 H 0.1680 0.9025 0.4043 0.031 Uiso 1 1 calc R
C89 C 0.1115(2) 0.7762(3) 0.4085(2) 0.0246(9) Uani 1 1 d .
H89 H 0.0573 0.7893 0.3678 0.029 Uiso 1 1 calc R
C90 C 0.1249(2) 0.6895(3) 0.4450(2) 0.0216(9) Uani 1 1 d .
H90 H 0.0802 0.6429 0.4278 0.026 Uiso 1 1 calc R
C91 C 0.1281(2) 0.5486(2) 0.5804(2) 0.0200(9) Uani 1 1 d .
C92 C 0.1349(2) 0.5955(3) 0.6457(2) 0.0248(9) Uani 1 1 d .
H92 H 0.1874 0.6274 0.6757 0.030 Uiso 1 1 calc R
C93 C 0.0665(3) 0.5962(3) 0.6674(2) 0.0331(10) Uani 1 1 d .
H93 H 0.0718 0.6296 0.7120 0.040 Uiso 1 1 calc R
C94 C -0.0096(2) 0.5494(3) 0.6257(2) 0.0322(10) Uani 1 1 d .
H94 H -0.0564 0.5498 0.6414 0.039 Uiso 1 1 calc R
C95 C -0.0173(2) 0.5019(3) 0.5608(2) 0.0361(10) Uani 1 1 d .
H95 H -0.0695 0.4691 0.5315 0.043 Uiso 1 1 calc R
C96 C 0.0512(2) 0.5017(3) 0.5382(2) 0.0298(9) Uani 1 1 d .
H96 H 0.0454 0.4692 0.4932 0.036 Uiso 1 1 calc R
C97 C 0.0067(3) 0.4199(3) 0.3397(2) 0.0322(11) Uani 1 1 d .
C98 C -0.0073(3) 0.3497(3) 0.3856(2) 0.0393(11) Uani 1 1 d .
H98 H 0.0406 0.3128 0.4180 0.047 Uiso 1 1 calc R
C99 C -0.0892(3) 0.3327(3) 0.3852(3) 0.0533(15) Uani 1 1 d .
H99 H -0.0968 0.2854 0.4172 0.064 Uiso 1 1 calc R
C100 C -0.1594(3) 0.3857(4) 0.3374(3) 0.0612(17) Uani 1 1 d .
H100 H -0.2154 0.3754 0.3372 0.073 Uiso 1 1 calc R
C101 C -0.1488(3) 0.4533(4) 0.2899(3) 0.0588(15) Uani 1 1 d .
H101 H -0.1975 0.4878 0.2560 0.071 Uiso 1 1 calc R
C102 C -0.0669(3) 0.4704(3) 0.2921(2) 0.0392(12) Uani 1 1 d .
H102 H -0.0602 0.5183 0.2601 0.047 Uiso 1 1 calc R

loop_
_atom_site_aniso_label
_atom_site_aniso_U_11
_atom_site_aniso_U_22
_atom_site_aniso_U_33
_atom_site_aniso_U_23
_atom_site_aniso_U_13
_atom_site_aniso_U_12
Co1 0.0151(2) 0.0149(3) 0.0177(3) 0.0006(2) 0.0069(2) 0.0010(2)
P1 0.0144(5) 0.0161(6) 0.0198(6) 0.0010(5) 0.0067(5) -0.0020(4)
P2 0.0162(5) 0.0147(6) 0.0202(6) -0.0001(4) 0.0091(5) 0.0011(4)
P3 0.0174(5) 0.0146(6) 0.0172(5) -0.0005(4) 0.0084(4) -0.0003(4)
S1 0.0232(5) 0.0286(6) 0.0188(5) -0.0021(4) 0.0053(4) 0.0006(4)
B1 0.019(2) 0.012(2) 0.023(2) 0.000(2) 0.0107(18) 0.000(2)
C1 0.0147(17) 0.0143(19) 0.0160(18) 0.0002(18) 0.0099(15) 0.0043(17)
C2 0.0158(19) 0.019(2) 0.022(2) 0.0000(17) 0.0076(18) 0.0013(16)
C3 0.019(2) 0.025(2) 0.024(2) 0.0004(18) 0.0067(18) -0.0021(17)
C4 0.0159(19) 0.031(2) 0.025(2) 0.001(2) -0.0012(16) 0.0011(19)
C5 0.024(2) 0.030(2) 0.019(2) 0.0063(19) 0.0052(17) 0.0050(19)
C6 0.0171(19) 0.028(2) 0.024(2) -0.0015(19) 0.0104(17) -0.0011(18)
C7 0.020(2) 0.014(2) 0.017(2) 0.0032(16) 0.0068(18) 0.0019(16)
C8 0.019(2) 0.020(2) 0.015(2) 0.0018(17) 0.0081(18) -0.0024(17)
C9 0.0125(17) 0.0193(19) 0.0187(19) -0.0017(19) 0.0058(15) -0.0008(17)
C10 0.023(2) 0.012(2) 0.024(2) -0.0031(17) 0.0098(18) -0.0051(17)
C11 0.017(2) 0.026(2) 0.028(2) 0.0060(19) 0.0038(19) -0.0014(18)
C12 0.030(2) 0.037(3) 0.032(3) 0.008(2) 0.014(2) -0.006(2)
C13 0.027(2) 0.034(3) 0.038(3) -0.003(2) 0.024(2) -0.014(2)
C14 0.021(2) 0.027(2) 0.038(3) -0.002(2) 0.015(2) -0.0020(19)
C15 0.025(2) 0.019(2) 0.023(2) 0.0036(18) 0.0104(19) 0.0028(18)
C16 0.015(2) 0.016(2) 0.018(2) 0.0070(17) 0.0051(17) -0.0018(16)
C17 0.017(2) 0.017(2) 0.025(2) 0.0040(17) 0.0070(18) 0.0006(16)
C18 0.021(2) 0.018(2) 0.039(3) 0.0094(19) 0.018(2) 0.0059(18)
C19 0.027(2) 0.015(2) 0.037(3) -0.0021(19) 0.018(2) 0.0002(17)
C20 0.025(2) 0.025(2) 0.032(3) -0.003(2) 0.009(2) -0.0036(19)
C21 0.017(2) 0.021(2) 0.033(3) 0.0022(19) 0.008(2) 0.0022(17)
C22 0.0212(19) 0.015(2) 0.018(2) 0.0058(17) 0.0091(16) 0.0048(17)
C23 0.025(2) 0.017(2) 0.026(2) -0.0001(18) 0.0123(18) -0.0005(18)
C24 0.027(2) 0.024(2) 0.027(2) 0.0004(19) 0.0168(19) -0.0009(18)
C25 0.030(2) 0.018(2) 0.021(2) 0.0011(17) 0.0126(19) 0.0082(18)
C26 0.026(2) 0.018(2) 0.024(2) -0.0008(18) 0.0068(19) 0.0005(18)
C27 0.013(2) 0.023(2) 0.023(2) 0.0002(18) 0.0082(18) -0.0005(17)
C28 0.0088(18) 0.018(2) 0.029(2) 0.0022(18) 0.0117(18) 0.0041(15)
C29 0.019(2) 0.022(2) 0.024(2) -0.0045(18) 0.0129(18) -0.0056(17)
C30 0.025(2) 0.018(2) 0.040(3) -0.0092(19) 0.020(2) -0.0056(17)
C31 0.027(2) 0.013(2) 0.045(3) 0.004(2) 0.023(2) 0.0010(17)
C32 0.028(2) 0.023(2) 0.023(2) 0.0025(19) 0.0118(19) 0.0016(18)
C33 0.022(2) 0.014(2) 0.023(2) -0.0042(17) 0.0074(19) -0.0050(16)
C34 0.0132(19) 0.014(2) 0.030(2) -0.0003(18) 0.0122(18) 0.0018(16)
C35 0.027(2) 0.017(2) 0.041(3) 0.001(2) 0.020(2) 0.0046(18)
C36 0.026(2) 0.020(2) 0.060(3) -0.002(2) 0.017(2) -0.0019(19)
C37 0.023(2) 0.027(3) 0.065(4) 0.014(2) 0.022(2) 0.0058(19)
C38 0.026(2) 0.031(3) 0.036(3) 0.017(2) 0.012(2) 0.0109(19)
C39 0.018(2) 0.023(2) 0.033(3) 0.0065(19) 0.014(2) 0.0040(17)
C40 0.021(2) 0.011(2) 0.028(2) -0.0021(18) 0.0106(19) -0.0016(17)
C41 0.034(2) 0.021(2) 0.026(2) -0.0026(19) 0.017(2) 0.0017(19)
C42 0.052(3) 0.027(2) 0.041(3) 0.001(2) 0.031(3) -0.002(2)
C43 0.039(3) 0.034(3) 0.057(3) -0.010(2) 0.037(3) -0.004(2)
C44 0.026(2) 0.032(3) 0.048(3) -0.010(2) 0.021(2) -0.003(2)
C45 0.022(2) 0.018(2) 0.028(3) -0.0004(18) 0.011(2) 0.0043(17)
C46 0.037(2) 0.021(2) 0.015(2) -0.0013(19) 0.0024(18) 0.005(2)
C47 0.035(2) 0.030(3) 0.031(3) -0.004(2) 0.007(2) -0.003(2)
C48 0.021(2) 0.060(3) 0.049(3) 0.000(3) 0.015(2) 0.004(3)
C49 0.017(2) 0.070(4) 0.066(4) 0.024(3) 0.012(2) -0.005(3)
C50 0.024(3) 0.030(3) 0.072(4) 0.014(3) -0.008(2) -0.004(2)
C51 0.028(2) 0.034(3) 0.035(3) -0.005(2) -0.003(2) 0.000(2)
Co2 0.0153(3) 0.0172(3) 0.0182(3) 0.0000(2) 0.0051(2) 0.0000(2)
P4 0.0175(5) 0.0155(6) 0.0190(6) -0.0005(5) 0.0075(5) -0.0012(4)
P5 0.0163(5) 0.0145(5) 0.0165(5) 0.0000(5) 0.0062(4) 0.0011(5)
P6 0.0153(5) 0.0162(5) 0.0190(6) 0.0006(4) 0.0073(4) 0.0011(4)
S2 0.0330(6) 0.0280(6) 0.0194(6) 0.0025(5) 0.0038(5) 0.0008(5)
B2 0.0155(19) 0.015(2) 0.016(2) 0.003(2) 0.0069(17) -0.002(2)
C52 0.0203(19) 0.015(2) 0.017(2) 0.0048(16) 0.0078(16) -0.0034(16)
C53 0.024(2) 0.019(2) 0.021(2) 0.0029(17) 0.0094(18) -0.0017(17)
C54 0.036(2) 0.021(2) 0.020(2) -0.0014(18) 0.009(2) -0.005(2)
C55 0.026(2) 0.029(2) 0.023(2) 0.0043(19) 0.0050(19) -0.0075(19)
C56 0.0175(19) 0.034(2) 0.027(2) 0.007(2) 0.0054(17) 0.001(2)
C57 0.0190(19) 0.025(3) 0.020(2) -0.0020(17) 0.0048(17) -0.0012(16)
C58 0.0166(19) 0.021(2) 0.017(2) -0.0023(17) 0.0075(17) 0.0019(16)
C59 0.0154(19) 0.013(2) 0.023(2) -0.0013(16) 0.0096(17) 0.0006(15)
C60 0.021(2) 0.013(2) 0.017(2) 0.0050(16) 0.0063(17) 0.0002(16)
C61 0.0132(19) 0.020(2) 0.016(2) 0.0012(17) 0.0031(17) 0.0010(16)
C62 0.025(2) 0.017(2) 0.017(2) -0.0020(17) 0.0051(18) -0.0044(17)
C63 0.032(2) 0.022(2) 0.019(2) -0.0009(18) 0.012(2) 0.0013(19)
C64 0.019(2) 0.033(3) 0.030(2) 0.001(2) 0.0139(19) -0.0025(18)
C65 0.030(2) 0.032(3) 0.041(3) -0.006(2) 0.024(2) -0.014(2)
C66 0.026(2) 0.032(2) 0.032(2) -0.012(2) 0.016(2) -0.0101(19)
C67 0.022(2) 0.018(2) 0.026(2) -0.0021(18) 0.0144(19) -0.0052(17)
C68 0.021(2) 0.020(2) 0.030(2) -0.0039(19) 0.0095(19) -0.0044(18)
C69 0.029(2) 0.017(2) 0.044(3) -0.001(2) 0.017(2) 0.0044(18)
C70 0.042(3) 0.018(2) 0.041(3) -0.008(2) 0.031(2) -0.009(2)
C71 0.040(3) 0.019(2) 0.021(2) -0.0040(18) 0.012(2) -0.0092(19)
C72 0.027(2) 0.015(2) 0.022(2) 0.0041(18) 0.0114(19) 0.0002(17)
C73 0.023(2) 0.012(2) 0.021(2) -0.0015(17) 0.0143(18) -0.0003(16)
C74 0.019(2) 0.022(2) 0.016(2) -0.0003(17) 0.0047(17) -0.0006(17)
C75 0.017(2) 0.019(2) 0.028(2) 0.0043(18) 0.0096(18) 0.0061(17)
C76 0.035(2) 0.019(2) 0.028(2) 0.0006(19) 0.021(2) 0.0028(18)
C77 0.037(3) 0.018(2) 0.019(2) -0.0054(18) 0.014(2) -0.0030(19)
C78 0.020(2) 0.016(2) 0.023(2) 0.0003(18) 0.0077(18) 0.0005(16)
C79 0.020(2) 0.013(2) 0.015(2) -0.0066(16) 0.0019(17) -0.0011(16)
C80 0.020(2) 0.016(2) 0.019(2) 0.0002(17) 0.0069(18) 0.0007(16)
C81 0.026(2) 0.033(3) 0.018(2) -0.0005(19) 0.0111(19) -0.0053(19)
C82 0.045(3) 0.016(2) 0.021(2) 0.0052(18) 0.015(2) -0.0019(19)
C83 0.042(3) 0.023(2) 0.030(3) 0.008(2) 0.018(2) 0.0145(19)
C84 0.026(2) 0.025(2) 0.021(2) 0.0018(18) 0.0119(19) 0.0049(18)
C85 0.016(2) 0.018(2) 0.018(2) -0.0025(17) 0.0100(17) -0.0015(16)
C86 0.021(2) 0.019(2) 0.020(2) -0.0016(17) 0.0077(18) 0.0042(17)
C87 0.023(2) 0.017(2) 0.030(2) -0.0047(18) 0.014(2) -0.0029(17)
C88 0.028(2) 0.018(2) 0.036(3) 0.0052(19) 0.019(2) 0.0018(18)
C89 0.024(2) 0.023(2) 0.024(2) 0.0020(18) 0.0072(19) 0.0094(18)
C90 0.018(2) 0.021(2) 0.029(2) 0.0013(18) 0.0127(19) -0.0016(17)
C91 0.0163(19) 0.015(2) 0.028(2) 0.0092(18) 0.0083(18) 0.0035(17)
C92 0.026(2) 0.025(2) 0.025(2) 0.0007(19) 0.013(2) 0.0005(19)
C93 0.040(3) 0.033(3) 0.033(3) 0.006(2) 0.023(2) 0.010(2)
C94 0.027(2) 0.044(3) 0.033(3) 0.016(2) 0.019(2) 0.009(2)
C95 0.021(2) 0.046(3) 0.040(3) 0.015(3) 0.0101(19) -0.007(2)
C96 0.033(2) 0.030(2) 0.031(2) 0.003(2) 0.0176(19) -0.004(2)
C97 0.038(3) 0.024(3) 0.019(2) -0.0132(19) -0.005(2) 0.005(2)
C98 0.035(3) 0.025(3) 0.054(3) -0.007(2) 0.014(2) -0.005(2)
C99 0.046(3) 0.041(3) 0.084(4) -0.026(3) 0.038(3) -0.023(3)
C100 0.026(3) 0.070(4) 0.086(5) -0.048(3) 0.022(3) -0.011(3)
C101 0.028(3) 0.089(4) 0.048(3) -0.026(3) 0.003(2) 0.018(3)
C102 0.042(3) 0.045(3) 0.025(2) -0.007(2) 0.006(2) 0.010(2)

loop_
_atom_type_symbol
_atom_type_description
_atom_type_scat_dispersion_real
_atom_type_scat_dispersion_imag
_atom_type_scat_source
C C 0.0033 0.0016 'International Tables Vol C Tables 4.2.6.8 and 6.1.1.4'
H H 0.0000 0.0000 'International Tables Vol C Tables 4.2.6.8 and 6.1.1.4'
B B 0.0013 0.0007 'International Tables Vol C Tables 4.2.6.8 and 6.1.1.4'
P P 0.1023 0.0942 'International Tables Vol C Tables 4.2.6.8 and 6.1.1.4'
S S 0.1246 0.1234 'International Tables Vol C Tables 4.2.6.8 and 6.1.1.4'
Co Co 0.3494 0.9721 'International Tables Vol C Tables 4.2.6.8 and 6.1.1.4'

loop_
_geom_angle_atom_site_label_1
_geom_angle_atom_site_label_2
_geom_angle_atom_site_label_3
_geom_angle
_geom_angle_publ_flag
S1 Co1 P1 121.14(4) y
S1 Co1 P2 143.46(4) y
P1 Co1 P2 89.44(4) y
S1 Co1 P3 103.24(4) y
P1 Co1 P3 97.52(4) y
P2 Co1 P3 90.70(4) y
C7 P1 C16 108.03(16) ?
C7 P1 C10 105.72(17) ?
C16 P1 C10 101.96(16) ?
C7 P1 Co1 114.36(12) ?
C16 P1 Co1 106.16(12) ?
C10 P1 Co1 119.46(13) ?
C8 P2 C40 108.61(17) ?
C8 P2 C34 109.10(16) ?
C40 P2 C34 101.76(16) ?
C8 P2 Co1 117.16(12) ?
C40 P2 Co1 109.76(12) ?
C34 P2 Co1 109.34(13) ?
C28 P3 C9 108.50(17) ?
C28 P3 C22 100.13(16) ?
C9 P3 C22 102.67(15) ?
C28 P3 Co1 112.60(11) ?
C9 P3 Co1 111.50(10) ?
C22 P3 Co1 120.25(12) ?
C46 S1 Co1 104.29(12) y
C1 B1 C7 109.3(3) ?
C1 B1 C8 108.8(3) ?
C7 B1 C8 108.5(2) ?
C1 B1 C9 107.5(2) ?
C7 B1 C9 113.1(3) ?
C8 B1 C9 109.6(3) ?
C6 C1 C2 115.0(3) ?
C6 C1 B1 123.0(3) ?
C2 C1 B1 122.0(3) ?
C3 C2 C1 122.5(3) ?
C3 C2 H2 118.8 ?
C1 C2 H2 118.8 ?
C4 C3 C2 120.9(3) ?
C4 C3 H3 119.6 ?
C2 C3 H3 119.6 ?
C3 C4 C5 118.6(3) ?
C3 C4 H4 120.7 ?
C5 C4 H4 120.7 ?
C4 C5 C6 120.2(4) ?
C4 C5 H5 119.9 ?
C6 C5 H5 119.9 ?
C5 C6 C1 122.9(3) ?
C5 C6 H6 118.5 ?
C1 C6 H6 118.5 ?
B1 C7 P1 117.8(2) ?
B1 C7 H7A 107.8 ?
P1 C7 H7A 107.8 ?
B1 C7 H7B 107.8 ?
P1 C7 H7B 107.8 ?
H7A C7 H7B 107.2 ?
B1 C8 P2 113.8(2) ?
B1 C8 H8A 108.8 ?
P2 C8 H8A 108.8 ?
B1 C8 H8B 108.8 ?
P2 C8 H8B 108.8 ?
H8A C8 H8B 107.7 ?
B1 C9 P3 118.1(2) ?
B1 C9 H9A 107.8 ?
P3 C9 H9A 107.8 ?
B1 C9 H9B 107.8 ?
P3 C9 H9B 107.8 ?
H9A C9 H9B 107.1 ?
C15 C10 C11 119.0(3) ?
C15 C10 P1 121.3(3) ?
C11 C10 P1 119.7(3) ?
C12 C11 C10 120.8(3) ?
C12 C11 H11 119.6 ?
C10 C11 H11 119.6 ?
C11 C12 C13 119.7(4) ?
C11 C12 H12 120.1 ?
C13 C12 H12 120.1 ?
C14 C13 C12 120.3(3) ?
C14 C13 H13 119.9 ?
C12 C13 H13 119.9 ?
C13 C14 C15 119.8(4) ?
C13 C14 H14 120.1 ?
C15 C14 H14 120.1 ?
C10 C15 C14 120.3(4) ?
C10 C15 H15 119.8 ?
C14 C15 H15 119.8 ?
C21 C16 C17 118.1(3) ?
C21 C16 P1 118.8(3) ?
C17 C16 P1 122.8(3) ?
C18 C17 C16 120.2(3) ?
C18 C17 H17 119.9 ?
C16 C17 H17 119.9 ?
C19 C18 C17 120.9(3) ?
C19 C18 H18 119.5 ?
C17 C18 H18 119.5 ?
C18 C19 C20 119.3(4) ?
C18 C19 H19 120.4 ?
C20 C19 H19 120.4 ?
C21 C20 C19 119.8(4) ?
C21 C20 H20 120.1 ?
C19 C20 H20 120.1 ?
C20 C21 C16 121.6(3) ?
C20 C21 H21 119.2 ?
C16 C21 H21 119.2 ?
C27 C22 C23 118.2(3) ?
C27 C22 P3 122.0(3) ?
C23 C22 P3 119.7(3) ?
C24 C23 C22 121.5(3) ?
C24 C23 H23 119.2 ?
C22 C23 H23 119.2 ?
C23 C24 C25 119.6(3) ?
C23 C24 H24 120.2 ?
C25 C24 H24 120.2 ?
C26 C25 C24 119.6(3) ?
C26 C25 H25 120.2 ?
C24 C25 H25 120.2 ?
C25 C26 C27 121.2(4) ?
C25 C26 H26 119.4 ?
C27 C26 H26 119.4 ?
C22 C27 C26 120.0(3) ?
C22 C27 H27 120.0 ?
C26 C27 H27 120.0 ?
C29 C28 C33 117.8(3) ?
C29 C28 P3 124.0(3) ?
C33 C28 P3 118.0(3) ?
C30 C29 C28 121.5(4) ?
C30 C29 H29 119.3 ?
C28 C29 H29 119.3 ?
C29 C30 C31 120.7(4) ?
C29 C30 H30 119.6 ?
C31 C30 H30 119.6 ?
C32 C31 C30 118.7(4) ?
C32 C31 H31 120.6 ?
C30 C31 H31 120.6 ?
C31 C32 C33 120.7(4) ?
C31 C32 H32 119.6 ?
C33 C32 H32 119.6 ?
C32 C33 C28 120.5(3) ?
C32 C33 H33 119.7 ?
C28 C33 H33 119.7 ?
C39 C34 C35 119.4(4) ?
C39 C34 P2 120.4(3) ?
C35 C34 P2 120.2(3) ?
C34 C35 C36 119.4(4) ?
C34 C35 H35 120.3 ?
C36 C35 H35 120.3 ?
C37 C36 C35 120.5(4) ?
C37 C36 H36 119.7 ?
C35 C36 H36 119.7 ?
C36 C37 C38 121.0(4) ?
C36 C37 H37 119.5 ?
C38 C37 H37 119.5 ?
C37 C38 C39 118.8(4) ?
C37 C38 H38 120.6 ?
C39 C38 H38 120.6 ?
C34 C39 C38 120.9(4) ?
C34 C39 H39 119.6 ?
C38 C39 H39 119.6 ?
C41 C40 C45 119.2(3) ?
C41 C40 P2 123.3(3) ?
C45 C40 P2 117.4(3) ?
C42 C41 C40 119.8(4) ?
C42 C41 H41 120.1 ?
C40 C41 H41 120.1 ?
C41 C42 C43 120.9(4) ?
C41 C42 H42 119.5 ?
C43 C42 H42 119.5 ?
C44 C43 C42 120.1(4) ?
C44 C43 H43 120.0 ?
C42 C43 H43 120.0 ?
C43 C44 C45 120.0(4) ?
C43 C44 H44 120.0 ?
C45 C44 H44 120.0 ?
C44 C45 C40 119.9(4) ?
C44 C45 H45 120.0 ?
C40 C45 H45 120.0 ?
C47 C46 C51 116.3(4) ?
C47 C46 S1 122.6(3) ?
C51 C46 S1 121.1(3) ?
C48 C47 C46 122.4(4) ?
C48 C47 H47 118.8 ?
C46 C47 H47 118.8 ?
C47 C48 C49 119.9(4) ?
C47 C48 H48 120.1 ?
C49 C48 H48 120.1 ?
C50 C49 C48 119.9(4) ?
C50 C49 H49 120.0 ?
C48 C49 H49 120.0 ?
C49 C50 C51 120.0(4) ?
C49 C50 H50 120.0 ?
C51 C50 H50 120.0 ?
C50 C51 C46 121.2(4) ?
C50 C51 H51 119.4 ?
C46 C51 H51 119.4 ?
S2 Co2 P4 134.33(5) y
S2 Co2 P6 128.09(4) y
P4 Co2 P6 91.26(4) y
S2 Co2 P5 105.85(4) y
P4 Co2 P5 89.73(4) y
P6 Co2 P5 95.72(4) y
C58 P4 C61 107.38(16) ?
C58 P4 C67 109.66(16) ?
C61 P4 C67 100.53(16) ?
C58 P4 Co2 115.06(12) ?
C61 P4 Co2 113.57(11) ?
C67 P4 Co2 109.64(13) ?
C59 P5 C73 106.40(16) ?
C59 P5 C79 103.52(15) ?
C73 P5 C79 100.10(15) ?
C59 P5 Co2 109.27(11) ?
C73 P5 Co2 113.61(11) ?
C79 P5 Co2 122.44(11) ?
C60 P6 C91 108.11(17) ?
C60 P6 C85 107.37(16) ?
C91 P6 C85 100.83(15) ?
C60 P6 Co2 116.48(12) ?
C91 P6 Co2 116.24(13) ?
C85 P6 Co2 106.26(12) ?
C97 S2 Co2 111.07(14) y
C52 B2 C60 109.9(3) ?
C52 B2 C58 109.3(3) ?
C60 B2 C58 108.8(3) ?
C52 B2 C59 107.1(3) ?
C60 B2 C59 109.3(3) ?
C58 B2 C59 112.4(3) ?
C57 C52 C53 114.8(3) ?
C57 C52 B2 121.1(3) ?
C53 C52 B2 123.9(3) ?
C54 C53 C52 121.6(3) ?
C54 C53 H53 119.2 ?
C52 C53 H53 119.2 ?
C55 C54 C53 121.7(4) ?
C55 C54 H54 119.1 ?
C53 C54 H54 119.1 ?
C56 C55 C54 118.1(4) ?
C56 C55 H55 120.9 ?
C54 C55 H55 120.9 ?
C55 C56 C57 120.6(3) ?
C55 C56 H56 119.7 ?
C57 C56 H56 119.7 ?
C56 C57 C52 123.1(3) ?
C56 C57 H57 118.4 ?
C52 C57 H57 118.4 ?
B2 C58 P4 115.7(2) ?
B2 C58 H58A 108.3 ?
P4 C58 H58A 108.3 ?
B2 C58 H58B 108.3 ?
P4 C58 H58B 108.3 ?
H58A C58 H58B 107.4 ?
B2 C59 P5 118.0(2) ?
B2 C59 H59A 107.8 ?
P5 C59 H59A 107.8 ?
B2 C59 H59B 107.8 ?
P5 C59 H59B 107.8 ?
H59A C59 H59B 107.2 ?
B2 C60 P6 114.1(2) ?
B2 C60 H60A 108.7 ?
P6 C60 H60A 108.7 ?
B2 C60 H60B 108.7 ?
P6 C60 H60B 108.7 ?
H60A C60 H60B 107.6 ?
C66 C61 C62 117.5(3) ?
C66 C61 P4 121.4(3) ?
C62 C61 P4 121.1(3) ?
C63 C62 C61 121.7(3) ?
C63 C62 H62 119.1 ?
C61 C62 H62 119.1 ?
C64 C63 C62 119.2(4) ?
C64 C63 H63 120.4 ?
C62 C63 H63 120.4 ?
C63 C64 C65 120.7(3) ?
C63 C64 H64 119.6 ?
C65 C64 H64 119.6 ?
C66 C65 C64 120.0(4) ?
C66 C65 H65 120.0 ?
C64 C65 H65 120.0 ?
C65 C66 C61 120.9(4) ?
C65 C66 H66 119.5 ?
C61 C66 H66 119.5 ?
C68 C67 C72 117.8(3) ?
C68 C67 P4 121.3(3) ?
C72 C67 P4 120.6(3) ?
C69 C68 C67 121.4(4) ?
C69 C68 H68 119.3 ?
C67 C68 H68 119.3 ?
C70 C69 C68 120.1(4) ?
C70 C69 H69 120.0 ?
C68 C69 H69 120.0 ?
C69 C70 C71 120.3(4) ?
C69 C70 H70 119.9 ?
C71 C70 H70 119.9 ?
C70 C71 C72 119.9(4) ?
C70 C71 H71 120.0 ?
C72 C71 H71 120.0 ?
C71 C72 C67 120.5(3) ?
C71 C72 H72 119.7 ?
C67 C72 H72 119.7 ?
C78 C73 C74 119.1(3) ?
C78 C73 P5 118.2(3) ?
C74 C73 P5 122.7(3) ?
C75 C74 C73 119.7(3) ?
C75 C74 H74 120.1 ?
C73 C74 H74 120.1 ?
C76 C75 C74 120.4(3) ?
C76 C75 H75 119.8 ?
C74 C75 H75 119.8 ?
C75 C76 C77 120.4(3) ?
C75 C76 H76 119.8 ?
C77 C76 H76 119.8 ?
C78 C77 C76 119.7(4) ?
C78 C77 H77 120.1 ?
C76 C77 H77 120.1 ?
C77 C78 C73 120.6(3) ?
C77 C78 H78 119.7 ?
C73 C78 H78 119.7 ?
C80 C79 C84 118.3(3) ?
C80 C79 P5 120.6(3) ?
C84 C79 P5 120.7(3) ?
C81 C80 C79 120.7(3) ?
C81 C80 H80 119.6 ?
C79 C80 H80 119.6 ?
C80 C81 C82 120.3(3) ?
C80 C81 H81 119.9 ?
C82 C81 H81 119.9 ?
C83 C82 C81 119.3(4) ?
C83 C82 H82 120.4 ?
C81 C82 H82 120.4 ?
C82 C83 C84 120.8(4) ?
C82 C83 H83 119.6 ?
C84 C83 H83 119.6 ?
C83 C84 C79 120.5(3) ?
C83 C84 H84 119.7 ?
C79 C84 H84 119.7 ?
C90 C85 C86 117.3(3) ?
C90 C85 P6 118.5(3) ?
C86 C85 P6 124.2(3) ?
C87 C86 C85 121.8(3) ?
C87 C86 H86 119.1 ?
C85 C86 H86 119.1 ?
C86 C87 C88 119.7(4) ?
C86 C87 H87 120.2 ?
C88 C87 H87 120.2 ?
C89 C88 C87 119.2(4) ?
C89 C88 H88 120.4 ?
C87 C88 H88 120.4 ?
C88 C89 C90 120.4(4) ?
C88 C89 H89 119.8 ?
C90 C89 H89 119.8 ?
C89 C90 C85 121.5(3) ?
C89 C90 H90 119.3 ?
C85 C90 H90 119.2 ?
C92 C91 C96 118.5(3) ?
C92 C91 P6 121.6(3) ?
C96 C91 P6 119.8(3) ?
C93 C92 C91 120.6(4) ?
C93 C92 H92 119.7 ?
C91 C92 H92 119.7 ?
C94 C93 C92 120.9(4) ?
C94 C93 H93 119.5 ?
C92 C93 H93 119.5 ?
C93 C94 C95 119.2(4) ?
C93 C94 H94 120.4 ?
C95 C94 H94 120.4 ?
C94 C95 C96 120.1(4) ?
C94 C95 H95 120.0 ?
C96 C95 H95 120.0 ?
C91 C96 C95 120.7(4) ?
C91 C96 H96 119.7 ?
C95 C96 H96 119.7 ?
C102 C97 C98 116.2(4) ?
C102 C97 S2 120.2(3) ?
C98 C97 S2 123.6(3) ?
C99 C98 C97 122.1(4) ?
C99 C98 H98 118.9 ?
C97 C98 H98 118.9 ?
C100 C99 C98 119.0(5) ?
C100 C99 H99 120.5 ?
C98 C99 H99 120.5 ?
C101 C100 C99 120.6(5) ?
C101 C100 H100 119.7 ?
C99 C100 H100 119.7 ?
C100 C101 C102 119.7(5) ?
C100 C101 H101 120.2 ?
C102 C101 H101 120.2 ?
C101 C102 C97 122.4(4) ?
C101 C102 H102 118.8 ?
C97 C102 H102 118.8 ?

loop_
_geom_bond_atom_site_label_1
_geom_bond_atom_site_label_2
_geom_bond_distance
_geom_bond_publ_flag
Co1 S1 2.1532(10) y
Co1 P1 2.1754(11) y
Co1 P2 2.1776(11) y
Co1 P3 2.2490(10) y
P1 C7 1.799(3) ?
P1 C16 1.818(4) ?
P1 C10 1.830(4) ?
P2 C8 1.807(3) ?
P2 C40 1.827(4) ?
P2 C34 1.828(4) ?
P3 C28 1.821(4) ?
P3 C9 1.821(3) ?
P3 C22 1.824(4) ?
S1 C46 1.742(4) ?
B1 C1 1.642(5) ?
B1 C7 1.643(5) ?
B1 C8 1.657(5) ?
B1 C9 1.658(5) ?
C1 C6 1.392(4) ?
C1 C2 1.393(4) ?
C2 C3 1.387(4) ?
C2 H2 0.9500 ?
C3 C4 1.362(5) ?
C3 H3 0.9500 ?
C4 C5 1.380(5) ?
C4 H4 0.9500 ?
C5 C6 1.384(4) ?
C5 H5 0.9500 ?
C6 H6 0.9500 ?
C7 H7A 0.9900 ?
C7 H7B 0.9900 ?
C8 H8A 0.9900 ?
C8 H8B 0.9900 ?
C9 H9A 0.9900 ?
C9 H9B 0.9900 ?
C10 C15 1.382(5) ?
C10 C11 1.386(5) ?
C11 C12 1.375(5) ?
C11 H11 0.9500 ?
C12 C13 1.381(5) ?
C12 H12 0.9500 ?
C13 C14 1.375(5) ?
C13 H13 0.9500 ?
C14 C15 1.387(5) ?
C14 H14 0.9500 ?
C15 H15 0.9500 ?
C16 C21 1.387(5) ?
C16 C17 1.389(4) ?
C17 C18 1.383(5) ?
C17 H17 0.9500 ?
C18 C19 1.370(5) ?
C18 H18 0.9500 ?
C19 C20 1.389(5) ?
C19 H19 0.9500 ?
C20 C21 1.371(5) ?
C20 H20 0.9500 ?
C21 H21 0.9500 ?
C22 C27 1.386(5) ?
C22 C23 1.394(4) ?
C23 C24 1.376(5) ?
C23 H23 0.9500 ?
C24 C25 1.382(5) ?
C24 H24 0.9500 ?
C25 C26 1.368(5) ?
C25 H25 0.9500 ?
C26 C27 1.388(5) ?
C26 H26 0.9500 ?
C27 H27 0.9500 ?
C28 C29 1.385(5) ?
C28 C33 1.398(5) ?
C29 C30 1.367(5) ?
C29 H29 0.9500 ?
C30 C31 1.386(5) ?
C30 H30 0.9500 ?
C31 C32 1.380(5) ?
C31 H31 0.9500 ?
C32 C33 1.383(5) ?
C32 H32 0.9500 ?
C33 H33 0.9500 ?
C34 C39 1.384(5) ?
C34 C35 1.384(5) ?
C35 C36 1.395(5) ?
C35 H35 0.9500 ?
C36 C37 1.357(5) ?
C36 H36 0.9500 ?
C37 C38 1.380(5) ?
C37 H37 0.9500 ?
C38 C39 1.389(5) ?
C38 H38 0.9500 ?
C39 H39 0.9500 ?
C40 C41 1.381(5) ?
C40 C45 1.407(5) ?
C41 C42 1.377(5) ?
C41 H41 0.9500 ?
C42 C43 1.382(5) ?
C42 H42 0.9500 ?
C43 C44 1.366(6) ?
C43 H43 0.9500 ?
C44 C45 1.388(5) ?
C44 H44 0.9500 ?
C45 H45 0.9500 ?
C46 C47 1.393(5) ?
C46 C51 1.404(5) ?
C47 C48 1.369(5) ?
C47 H47 0.9500 ?
C48 C49 1.375(6) ?
C48 H48 0.9500 ?
C49 C50 1.374(6) ?
C49 H49 0.9500 ?
C50 C51 1.386(6) ?
C50 H50 0.9500 ?
C51 H51 0.9500 ?
Co2 S2 2.1459(11) y
Co2 P4 2.1721(11) y
Co2 P6 2.1942(11) y
Co2 P5 2.2748(10) y
P4 C58 1.822(3) ?
P4 C61 1.829(4) ?
P4 C67 1.833(4) ?
P5 C59 1.796(3) ?
P5 C73 1.828(3) ?
P5 C79 1.832(4) ?
P6 C60 1.808(3) ?
P6 C91 1.823(4) ?
P6 C85 1.825(4) ?
S2 C97 1.732(4) ?
B2 C52 1.639(5) ?
B2 C60 1.640(5) ?
B2 C58 1.669(5) ?
B2 C59 1.671(5) ?
C52 C57 1.389(4) ?
C52 C53 1.403(4) ?
C53 C54 1.381(5) ?
C53 H53 0.9500 ?
C54 C55 1.369(5) ?
C54 H54 0.9500 ?
C55 C56 1.362(5) ?
C55 H55 0.9500 ?
C56 C57 1.385(4) ?
C56 H56 0.9500 ?
C57 H57 0.9500 ?
C58 H58A 0.9900 ?
C58 H58B 0.9900 ?
C59 H59A 0.9900 ?
C59 H59B 0.9900 ?
C60 H60A 0.9900 ?
C60 H60B 0.9900 ?
C61 C66 1.393(5) ?
C61 C62 1.395(5) ?
C62 C63 1.376(5) ?
C62 H62 0.9500 ?
C63 C64 1.368(5) ?
C63 H63 0.9500 ?
C64 C65 1.377(5) ?
C64 H64 0.9500 ?
C65 C66 1.371(5) ?
C65 H65 0.9500 ?
C66 H66 0.9500 ?
C67 C68 1.385(5) ?
C67 C72 1.396(5) ?
C68 C69 1.375(5) ?
C68 H68 0.9500 ?
C69 C70 1.363(5) ?
C69 H69 0.9500 ?
C70 C71 1.375(5) ?
C70 H70 0.9500 ?
C71 C72 1.385(5) ?
C71 H71 0.9500 ?
C72 H72 0.9500 ?
C73 C78 1.390(5) ?
C73 C74 1.399(4) ?
C74 C75 1.382(4) ?
C74 H74 0.9500 ?
C75 C76 1.371(5) ?
C75 H75 0.9500 ?
C76 C77 1.384(5) ?
C76 H76 0.9500 ?
C77 C78 1.377(5) ?
C77 H77 0.9500 ?
C78 H78 0.9500 ?
C79 C80 1.384(5) ?
C79 C84 1.389(5) ?
C80 C81 1.384(5) ?
C80 H80 0.9500 ?
C81 C82 1.384(5) ?
C81 H81 0.9500 ?
C82 C83 1.365(5) ?
C82 H82 0.9500 ?
C83 C84 1.385(5) ?
C83 H83 0.9500 ?
C84 H84 0.9500 ?
C85 C90 1.384(4) ?
C85 C86 1.392(4) ?
C86 C87 1.383(5) ?
C86 H86 0.9500 ?
C87 C88 1.386(5) ?
C87 H87 0.9500 ?
C88 C89 1.379(5) ?
C88 H88 0.9500 ?
C89 C90 1.382(5) ?
C89 H89 0.9500 ?
C90 H90 0.9500 ?
C91 C92 1.384(5) ?
C91 C96 1.385(5) ?
C92 C93 1.375(5) ?
C92 H92 0.9500 ?
C93 C94 1.373(5) ?
C93 H93 0.9500 ?
C94 C95 1.379(5) ?
C94 H94 0.9500 ?
C95 C96 1.386(5) ?
C95 H95 0.9500 ?
C96 H96 0.9500 ?
C97 C102 1.400(5) ?
C97 C98 1.408(5) ?
C98 C99 1.394(5) ?
C98 H98 0.9500 ?
C99 C100 1.386(6) ?
C99 H99 0.9500 ?
C100 C101 1.380(7) ?
C100 H100 0.9500 ?
C101 C102 1.381(6) ?
C101 H101 0.9500 ?
C102 H102 0.9500 ?
